data_4084300
loop_
_publ_author_name
'Chen, Ming-Tsz'
'Lee, Wei-Ying'
'Tsai, Tzung-Ling'
'Liang, Lan-Chang'

_publ_section_title
;
 Nickel(II) Complexes Containing Bidentate Diarylamido Phosphine
 Chelates: Kumada Couplings Kinetically Preferred to \b-Hydrogen
 Elimination
;
_journal_issue 20
_journal_name_full Organometallics
_journal_page_first 5852
_journal_paper_doi 10.1021/om5006353
_journal_volume 33
_journal_year 2014
_chemical_formula_moiety 'C23 H37 N Ni P2'
_chemical_formula_sum 'C23 H37 N Ni P2'
_chemical_formula_weight 448.19
_chemical_name_systematic
;
 ?
;
_space_group_IT_number 15
_symmetry_cell_setting monoclinic
_symmetry_space_group_name_Hall '-C 2yc'
_symmetry_space_group_name_H-M 'C 1 2/c 1'
_atom_sites_solution_hydrogens geom
_atom_sites_solution_primary direct
_atom_sites_solution_secondary difmap
_audit_creation_method SHELXL-97
_cell_angle_alpha 90.00
_cell_angle_beta 105.1440(10)
_cell_angle_gamma 90.00
_cell_formula_units_Z 8
_cell_length_a 29.8364(6)
_cell_length_b 8.9160(2)
_cell_length_c 18.7494(5)
_cell_measurement_reflns_used 13727
_cell_measurement_temperature 200(2)
_cell_measurement_theta_max 25.35
_cell_measurement_theta_min 2.037
_cell_volume 4814.5(2)
_computing_cell_refinement 'HKL Scalepack (Otwinowski & Minor 1997)'
_computing_data_collection 'Collect (Nonius BV, 1997-2000)'
_computing_data_reduction 'HKL Denzo and Scalepack'
_computing_molecular_graphics 'Ortep-3 for Windows (Farrugia, 1997)'
_computing_publication_material 'WinGX publication routines (Farrugia, 1999)'
_computing_structure_refinement 'SHELXL-97 (Sheldrick, 1997)'
_computing_structure_solution 'SHELXS-86 (Sheldrick, 1986)'
_diffrn_ambient_temperature 200(2)
_diffrn_detector_area_resol_mean 9
_diffrn_measured_fraction_theta_full 0.998
_diffrn_measured_fraction_theta_max 0.998
_diffrn_measurement_device_type KappaCCD
_diffrn_measurement_method 'CCD rotation images, thick slices'
_diffrn_radiation_monochromator graphite
_diffrn_radiation_source 'fine-focus sealed tube'
_diffrn_radiation_type MoK\a
_diffrn_radiation_wavelength 0.71073
_diffrn_reflns_av_R_equivalents 0.0643
_diffrn_reflns_av_sigmaI/netI 0.0434
_diffrn_reflns_limit_h_max 30
_diffrn_reflns_limit_h_min -35
_diffrn_reflns_limit_k_max 10
_diffrn_reflns_limit_k_min -10
_diffrn_reflns_limit_l_max 22
_diffrn_reflns_limit_l_min -22
_diffrn_reflns_number 21074
_diffrn_reflns_theta_full 25.35
_diffrn_reflns_theta_max 25.35
_diffrn_reflns_theta_min 2.25
_exptl_absorpt_coefficient_mu 0.947
_exptl_absorpt_correction_T_max 0.8342
_exptl_absorpt_correction_T_min 0.736
_exptl_absorpt_correction_type multi-scan
_exptl_absorpt_process_details 'SADABS (Sheldrick, 1996)'
_exptl_crystal_colour yellow
_exptl_crystal_density_diffrn 1.237
_exptl_crystal_density_method 'not measured'
_exptl_crystal_description prism
_exptl_crystal_F_000 1920
_exptl_crystal_size_max 0.33
_exptl_crystal_size_mid 0.25
_exptl_crystal_size_min 0.18
_refine_diff_density_max 0.605
_refine_diff_density_min -0.638
_refine_diff_density_rms 0.194
_refine_ls_extinction_method none
_refine_ls_goodness_of_fit_ref 1.183
_refine_ls_hydrogen_treatment constr
_refine_ls_matrix_type full
_refine_ls_number_parameters 244
_refine_ls_number_reflns 4401
_refine_ls_number_restraints 0
_refine_ls_restrained_S_all 1.183
_refine_ls_R_factor_all 0.0604
_refine_ls_R_factor_gt 0.0402
_refine_ls_shift/su_max 0.001
_refine_ls_shift/su_mean 0.000
_refine_ls_structure_factor_coef Fsqd
_refine_ls_weighting_details 'calc w=1/[\s^2^(Fo^2^)+(0.0714P)^2^+3.3213P] where P=(Fo^2^+2Fc^2^)/3'
_refine_ls_weighting_scheme calc
_refine_ls_wR_factor_gt 0.1071
_refine_ls_wR_factor_ref 0.1369
_reflns_number_gt 3572
_reflns_number_total 4401
_reflns_threshold_expression >2sigma(I)
_cod_data_source_file om5006353_si_002.cif
_cod_data_source_block 7986
_cod_original_cell_volume 4814.53(19)
_cod_original_sg_symbol_H-M 'C 2/c'
_cod_database_code 4084300

loop_
_symmetry_equiv_pos_as_xyz
'x, y, z'
'-x, y, -z+1/2'
'x+1/2, y+1/2, z'
'-x+1/2, y+1/2, -z+1/2'
'-x, -y, -z'
'x, -y, z-1/2'
'-x+1/2, -y+1/2, -z'
'x+1/2, -y+1/2, z-1/2'

loop_
_atom_site_label
_atom_site_type_symbol
_atom_site_fract_x
_atom_site_fract_y
_atom_site_fract_z
_atom_site_U_iso_or_equiv
_atom_site_adp_type
_atom_site_occupancy
_atom_site_symmetry_multiplicity
_atom_site_calc_flag
_atom_site_refinement_flags
Ni1 Ni 0.108318(14) 0.84805(4) 0.35177(2) 0.03226(16) Uani 1 1 d .
H1' H 0.0928 0.9308 0.2832 0.039 Uiso 1 1 d R
P1 P 0.13782(3) 0.69418(9) 0.28985(5) 0.0335(2) Uani 1 1 d .
P2 P 0.06838(3) 1.02638(9) 0.38472(5) 0.0332(2) Uani 1 1 d .
N1 N 0.13364(9) 0.7231(3) 0.43566(13) 0.0304(6) Uani 1 1 d .
C1 C 0.10053(13) 0.6037(4) 0.20806(19) 0.0448(9) Uani 1 1 d .
H1 H 0.1157 0.5111 0.1986 0.054 Uiso 1 1 calc R
C2 C 0.05473(14) 0.5624(5) 0.2250(2) 0.0570(10) Uani 1 1 d .
H2A H 0.0608 0.5000 0.2682 0.086 Uiso 1 1 calc R
H2B H 0.0354 0.5090 0.1838 0.086 Uiso 1 1 calc R
H2C H 0.0391 0.6521 0.2336 0.086 Uiso 1 1 calc R
C3 C 0.09195(16) 0.7022(5) 0.1392(2) 0.0627(12) Uani 1 1 d .
H3A H 0.1211 0.7284 0.1299 0.094 Uiso 1 1 calc R
H3B H 0.0760 0.7918 0.1468 0.094 Uiso 1 1 calc R
H3C H 0.0733 0.6483 0.0976 0.094 Uiso 1 1 calc R
C4 C 0.18781(13) 0.7700(4) 0.2614(2) 0.0484(9) Uani 1 1 d .
H4 H 0.1758 0.8460 0.2234 0.058 Uiso 1 1 calc R
C5 C 0.21955(16) 0.8503(5) 0.3273(3) 0.0674(13) Uani 1 1 d .
H5A H 0.2018 0.9217 0.3468 0.101 Uiso 1 1 calc R
H5B H 0.2437 0.9014 0.3117 0.101 Uiso 1 1 calc R
H5C H 0.2331 0.7783 0.3647 0.101 Uiso 1 1 calc R
C6 C 0.21434(16) 0.6563(5) 0.2282(3) 0.0633(12) Uani 1 1 d .
H6A H 0.1935 0.6086 0.1866 0.095 Uiso 1 1 calc R
H6B H 0.2277 0.5821 0.2647 0.095 Uiso 1 1 calc R
H6C H 0.2386 0.7062 0.2123 0.095 Uiso 1 1 calc R
C7 C 0.15906(10) 0.5487(3) 0.35680(17) 0.0303(7) Uani 1 1 d .
C8 C 0.17795(11) 0.4105(4) 0.34503(19) 0.0373(8) Uani 1 1 d .
H8 H 0.1798 0.3852 0.2978 0.045 Uiso 1 1 calc R
C9 C 0.19391(11) 0.3109(4) 0.4024(2) 0.0411(8) Uani 1 1 d .
H9 H 0.2062 0.2186 0.3941 0.049 Uiso 1 1 calc R
C10 C 0.19133(12) 0.3511(4) 0.4728(2) 0.0413(8) Uani 1 1 d .
H10 H 0.2027 0.2854 0.5118 0.050 Uiso 1 1 calc R
C11 C 0.17233(11) 0.4856(4) 0.48634(19) 0.0377(8) Uani 1 1 d .
H11 H 0.1711 0.5090 0.5341 0.045 Uiso 1 1 calc R
C12 C 0.15458(10) 0.5894(3) 0.42780(17) 0.0296(7) Uani 1 1 d .
C13 C 0.12980(11) 0.7582(3) 0.50816(17) 0.0331(7) Uani 1 1 d .
C14 C 0.16319(12) 0.8505(4) 0.55375(19) 0.0404(8) Uani 1 1 d .
C15 C 0.20235(13) 0.9131(4) 0.5262(2) 0.0529(10) Uani 1 1 d .
H15A H 0.2220 0.9733 0.5642 0.079 Uiso 1 1 calc R
H15B H 0.1900 0.9739 0.4833 0.079 Uiso 1 1 calc R
H15C H 0.2201 0.8322 0.5136 0.079 Uiso 1 1 calc R
C16 C 0.15850(15) 0.8858(5) 0.6236(2) 0.0567(11) Uani 1 1 d .
H16 H 0.1808 0.9455 0.6547 0.068 Uiso 1 1 calc R
C17 C 0.12162(19) 0.8345(5) 0.6477(2) 0.0669(13) Uani 1 1 d .
H17 H 0.1190 0.8594 0.6946 0.080 Uiso 1 1 calc R
C18 C 0.08862(16) 0.7457(5) 0.6016(3) 0.0632(12) Uani 1 1 d .
H18 H 0.0634 0.7123 0.6178 0.076 Uiso 1 1 calc R
C19 C 0.09181(13) 0.7043(4) 0.5316(2) 0.0446(9) Uani 1 1 d .
C20 C 0.05656(14) 0.6044(5) 0.4824(3) 0.0637(12) Uani 1 1 d .
H20A H 0.0648 0.5890 0.4367 0.096 Uiso 1 1 calc R
H20B H 0.0265 0.6505 0.4726 0.096 Uiso 1 1 calc R
H20C H 0.0558 0.5095 0.5063 0.096 Uiso 1 1 calc R
C21 C 0.06302(14) 1.1989(4) 0.3313(2) 0.0488(9) Uani 1 1 d .
H21A H 0.0567 1.1751 0.2797 0.073 Uiso 1 1 calc R
H21B H 0.0915 1.2546 0.3463 0.073 Uiso 1 1 calc R
H21C H 0.0380 1.2580 0.3398 0.073 Uiso 1 1 calc R
C22 C 0.00804(13) 0.9680(5) 0.3699(2) 0.0570(10) Uani 1 1 d .
H22A H 0.0068 0.8762 0.3960 0.085 Uiso 1 1 calc R
H22B H -0.0055 0.9527 0.3181 0.085 Uiso 1 1 calc R
H22C H -0.0089 1.0445 0.3878 0.085 Uiso 1 1 calc R
C23 C 0.08044(15) 1.1044(5) 0.4778(2) 0.0547(10) Uani 1 1 d .
H23A H 0.0842 1.0243 0.5131 0.082 Uiso 1 1 calc R
H23B H 0.0551 1.1673 0.4818 0.082 Uiso 1 1 calc R
H23C H 0.1084 1.1627 0.4876 0.082 Uiso 1 1 calc R

loop_
_atom_site_aniso_label
_atom_site_aniso_U_11
_atom_site_aniso_U_22
_atom_site_aniso_U_33
_atom_site_aniso_U_23
_atom_site_aniso_U_13
_atom_site_aniso_U_12
Ni1 0.0425(3) 0.0249(2) 0.0301(3) 0.00304(16) 0.01079(19) 0.00770(16)
P1 0.0437(5) 0.0270(4) 0.0314(5) 0.0027(3) 0.0125(4) 0.0078(3)
P2 0.0380(5) 0.0254(4) 0.0368(5) 0.0013(3) 0.0107(4) 0.0049(3)
N1 0.0367(14) 0.0248(13) 0.0297(14) 0.0029(11) 0.0086(11) 0.0027(11)
C1 0.055(2) 0.0392(19) 0.0360(19) -0.0031(15) 0.0048(16) 0.0146(16)
C2 0.058(2) 0.047(2) 0.058(2) -0.0019(19) 0.001(2) 0.0015(19)
C3 0.076(3) 0.074(3) 0.035(2) 0.004(2) 0.009(2) 0.023(2)
C4 0.064(2) 0.040(2) 0.051(2) 0.0135(17) 0.0315(19) 0.0083(17)
C5 0.073(3) 0.053(3) 0.088(3) -0.002(2) 0.041(3) -0.020(2)
C6 0.068(3) 0.065(3) 0.069(3) 0.008(2) 0.040(2) 0.011(2)
C7 0.0333(16) 0.0230(15) 0.0338(17) 0.0033(12) 0.0071(13) 0.0016(12)
C8 0.0391(18) 0.0295(17) 0.0434(19) -0.0020(15) 0.0109(15) 0.0028(14)
C9 0.0394(19) 0.0247(17) 0.057(2) 0.0020(15) 0.0090(17) 0.0058(13)
C10 0.0408(19) 0.0324(18) 0.049(2) 0.0120(15) 0.0086(16) 0.0065(14)
C11 0.0417(19) 0.0342(18) 0.0380(18) 0.0091(14) 0.0114(15) 0.0056(14)
C12 0.0294(16) 0.0236(15) 0.0355(17) 0.0029(13) 0.0079(13) 0.0001(12)
C13 0.0412(18) 0.0284(16) 0.0313(17) 0.0064(13) 0.0120(14) 0.0092(13)
C14 0.0434(19) 0.0389(19) 0.0355(18) -0.0020(15) 0.0046(16) 0.0123(15)
C15 0.044(2) 0.047(2) 0.064(3) -0.0094(19) 0.0074(19) -0.0043(17)
C16 0.073(3) 0.056(2) 0.037(2) -0.0079(18) 0.008(2) 0.023(2)
C17 0.101(4) 0.067(3) 0.040(2) 0.012(2) 0.031(3) 0.040(3)
C18 0.081(3) 0.058(3) 0.068(3) 0.029(2) 0.050(3) 0.027(2)
C19 0.050(2) 0.0367(19) 0.052(2) 0.0162(17) 0.0230(18) 0.0095(16)
C20 0.052(2) 0.052(2) 0.092(3) 0.019(2) 0.027(2) -0.0086(19)
C21 0.059(2) 0.0303(18) 0.059(2) 0.0063(17) 0.0172(19) 0.0083(16)
C22 0.044(2) 0.052(2) 0.076(3) 0.002(2) 0.019(2) -0.0005(18)
C23 0.071(3) 0.046(2) 0.045(2) -0.0099(18) 0.0110(19) 0.0189(19)

loop_
_atom_type_symbol
_atom_type_description
_atom_type_scat_dispersion_real
_atom_type_scat_dispersion_imag
_atom_type_scat_source
C C 0.0033 0.0016 'International Tables Vol C Tables 4.2.6.8 and 6.1.1.4'
H H 0.0000 0.0000 'International Tables Vol C Tables 4.2.6.8 and 6.1.1.4'
Ni Ni 0.3393 1.1124 'International Tables Vol C Tables 4.2.6.8 and 6.1.1.4'
N N 0.0061 0.0033 'International Tables Vol C Tables 4.2.6.8 and 6.1.1.4'
P P 0.1023 0.0942 'International Tables Vol C Tables 4.2.6.8 and 6.1.1.4'

loop_
_geom_angle_atom_site_label_1
_geom_angle_atom_site_label_2
_geom_angle_atom_site_label_3
_geom_angle
N1 Ni1 P1 86.70(8)
N1 Ni1 P2 108.69(8)
P1 Ni1 P2 164.20(4)
N1 Ni1 H1' 172.3
P1 Ni1 H1' 85.8
P2 Ni1 H1' 78.9
C7 P1 C1 107.02(15)
C7 P1 C4 107.62(16)
C1 P1 C4 106.29(18)
C7 P1 Ni1 101.79(11)
C1 P1 Ni1 119.55(12)
C4 P1 Ni1 113.78(13)
C21 P2 C22 102.46(19)
C21 P2 C23 99.84(19)
C22 P2 C23 101.2(2)
C21 P2 Ni1 116.01(13)
C22 P2 Ni1 109.94(14)
C23 P2 Ni1 124.43(13)
C12 N1 C13 116.4(2)
C12 N1 Ni1 120.7(2)
C13 N1 Ni1 122.82(19)
C3 C1 C2 110.7(3)
C3 C1 P1 112.7(3)
C2 C1 P1 108.3(3)
C3 C1 H1 108.4
C2 C1 H1 108.4
P1 C1 H1 108.4
C1 C2 H2A 109.5
C1 C2 H2B 109.5
H2A C2 H2B 109.5
C1 C2 H2C 109.5
H2A C2 H2C 109.5
H2B C2 H2C 109.5
C1 C3 H3A 109.5
C1 C3 H3B 109.5
H3A C3 H3B 109.5
C1 C3 H3C 109.5
H3A C3 H3C 109.5
H3B C3 H3C 109.5
C6 C4 C5 111.5(4)
C6 C4 P1 115.0(3)
C5 C4 P1 108.5(3)
C6 C4 H4 107.2
C5 C4 H4 107.2
P1 C4 H4 107.2
C4 C5 H5A 109.5
C4 C5 H5B 109.5
H5A C5 H5B 109.5
C4 C5 H5C 109.5
H5A C5 H5C 109.5
H5B C5 H5C 109.5
C4 C6 H6A 109.5
C4 C6 H6B 109.5
H6A C6 H6B 109.5
C4 C6 H6C 109.5
H6A C6 H6C 109.5
H6B C6 H6C 109.5
C8 C7 C12 121.0(3)
C8 C7 P1 127.5(3)
C12 C7 P1 111.5(2)
C9 C8 C7 121.1(3)
C9 C8 H8 119.5
C7 C8 H8 119.5
C8 C9 C10 118.8(3)
C8 C9 H9 120.6
C10 C9 H9 120.6
C11 C10 C9 121.8(3)
C11 C10 H10 119.1
C9 C10 H10 119.1
C10 C11 C12 120.7(3)
C10 C11 H11 119.7
C12 C11 H11 119.7
N1 C12 C7 118.7(3)
N1 C12 C11 124.7(3)
C7 C12 C11 116.6(3)
C14 C13 C19 121.0(3)
C14 C13 N1 119.3(3)
C19 C13 N1 119.7(3)
C16 C14 C13 118.6(4)
C16 C14 C15 121.2(4)
C13 C14 C15 120.2(3)
C14 C15 H15A 109.5
C14 C15 H15B 109.5
H15A C15 H15B 109.5
C14 C15 H15C 109.5
H15A C15 H15C 109.5
H15B C15 H15C 109.5
C17 C16 C14 121.5(4)
C17 C16 H16 119.2
C14 C16 H16 119.2
C16 C17 C18 119.1(4)
C16 C17 H17 120.4
C18 C17 H17 120.4
C17 C18 C19 122.1(4)
C17 C18 H18 119.0
C19 C18 H18 119.0
C18 C19 C13 117.7(4)
C18 C19 C20 121.9(4)
C13 C19 C20 120.3(3)
C19 C20 H20A 109.5
C19 C20 H20B 109.5
H20A C20 H20B 109.5
C19 C20 H20C 109.5
H20A C20 H20C 109.5
H20B C20 H20C 109.5
P2 C21 H21A 109.5
P2 C21 H21B 109.5
H21A C21 H21B 109.5
P2 C21 H21C 109.5
H21A C21 H21C 109.5
H21B C21 H21C 109.5
P2 C22 H22A 109.5
P2 C22 H22B 109.5
H22A C22 H22B 109.5
P2 C22 H22C 109.5
H22A C22 H22C 109.5
H22B C22 H22C 109.5
P2 C23 H23A 109.5
P2 C23 H23B 109.5
H23A C23 H23B 109.5
P2 C23 H23C 109.5
H23A C23 H23C 109.5
H23B C23 H23C 109.5

loop_
_geom_bond_atom_site_label_1
_geom_bond_atom_site_label_2
_geom_bond_distance
Ni1 N1 1.915(2)
Ni1 P1 2.1304(9)
Ni1 P2 2.1712(9)
Ni1 H1' 1.4489
P1 C7 1.801(3)
P1 C1 1.830(4)
P1 C4 1.839(4)
P2 C21 1.819(4)
P2 C22 1.824(4)
P2 C23 1.826(4)
N1 C12 1.371(4)
N1 C13 1.428(4)
C1 C3 1.526(5)
C1 C2 1.527(6)
C1 H1 0.9800
C2 H2A 0.9600
C2 H2B 0.9600
C2 H2C 0.9600
C3 H3A 0.9600
C3 H3B 0.9600
C3 H3C 0.9600
C4 C6 1.516(5)
C4 C5 1.524(6)
C4 H4 0.9800
C5 H5A 0.9600
C5 H5B 0.9600
C5 H5C 0.9600
C6 H6A 0.9600
C6 H6B 0.9600
C6 H6C 0.9600
C7 C8 1.396(4)
C7 C12 1.419(4)
C8 C9 1.380(5)
C8 H8 0.9300
C9 C10 1.389(5)
C9 H9 0.9300
C10 C11 1.378(5)
C10 H10 0.9300
C11 C12 1.428(4)
C11 H11 0.9300
C13 C14 1.399(5)
C13 C19 1.403(5)
C14 C16 1.388(5)
C14 C15 1.503(5)
C15 H15A 0.9600
C15 H15B 0.9600
C15 H15C 0.9600
C16 C17 1.373(7)
C16 H16 0.9300
C17 C18 1.378(7)
C17 H17 0.9300
C18 C19 1.390(6)
C18 H18 0.9300
C19 C20 1.499(6)
C20 H20A 0.9600
C20 H20B 0.9600
C20 H20C 0.9600
C21 H21A 0.9600
C21 H21B 0.9600
C21 H21C 0.9600
C22 H22A 0.9600
C22 H22B 0.9600
C22 H22C 0.9600
C23 H23A 0.9600
C23 H23B 0.9600
C23 H23C 0.9600
